data_4134845
loop_
_publ_author_name
'Hafeman, Nicholas J.'
'Loskot, Steven A.'
'Reimann, Christopher E.'
'Pritchett, Beau P.'
'Virgil, Scott C.'
'Stoltz, Brian M.'

_publ_section_title
;
 The Total Synthesis of (-)-Scabrolide A.
;
_journal_name_full 'Journal of the American Chemical Society'
_journal_paper_doi 10.1021/jacs.0c02513
_journal_year 2020
_chemical_absolute_configuration ad
_chemical_formula_sum 'C19 H22 O5'
_chemical_formula_weight 330.36
_space_group_crystal_system orthorhombic
_space_group_IT_number 19
_space_group_name_Hall 'P 2ac 2ab'
_space_group_name_H-M_alt 'P 21 21 21'
_atom_sites_solution_hydrogens mixed
_atom_sites_solution_primary direct
_atom_sites_solution_secondary difmap
_audit_creation_method SHELXL-2018/3
_cell_angle_alpha 90
_cell_angle_beta 90
_cell_angle_gamma 90
_cell_formula_units_Z 4
_cell_length_a 6.1878(4)
_cell_length_b 14.9676(14)
_cell_length_c 17.511(2)
_cell_measurement_reflns_used 9979
_cell_measurement_temperature 100(2)
_cell_measurement_theta_max 74.52
_cell_measurement_theta_min 3.89
_cell_volume 1621.8(3)
_computing_cell_refinement 'SAINT v8.40A (Bruker-AXS, 2013)'
_computing_data_collection 'APEX3 v2019.1-0 (Bruker Nano, 2019)'
_computing_data_reduction 'SAINT v8.40A (Bruker-AXS, 2013)'
_computing_molecular_graphics 'Bruker SHELXTL'
_computing_publication_material 'Bruker SHELXTL'
_computing_structure_refinement 'SHELXL-2018/3 (Sheldrick, 2018)'
_computing_structure_solution 'SHELXS-2013/1 (Sheldrick, 2015)'
_diffrn_ambient_temperature 100(2)
_diffrn_detector_area_resol_mean 7.69
_diffrn_measured_fraction_theta_full 1.000
_diffrn_measured_fraction_theta_max 0.998
_diffrn_measurement_device_type 'Bruker D8 VENTURE Kappa Duo PHOTON II CPAD'
_diffrn_measurement_method '\f and \w scans'
_diffrn_radiation_type CuK\a
_diffrn_radiation_wavelength 1.54178
_diffrn_reflns_av_R_equivalents 0.0575
_diffrn_reflns_av_unetI/netI 0.0355
_diffrn_reflns_Laue_measured_fraction_full 1.000
_diffrn_reflns_Laue_measured_fraction_max 0.998
_diffrn_reflns_limit_h_max 7
_diffrn_reflns_limit_h_min -7
_diffrn_reflns_limit_k_max 18
_diffrn_reflns_limit_k_min -18
_diffrn_reflns_limit_l_max 21
_diffrn_reflns_limit_l_min -20
_diffrn_reflns_number 14706
_diffrn_reflns_point_group_measured_fraction_full 1.000
_diffrn_reflns_point_group_measured_fraction_max 0.998
_diffrn_reflns_theta_full 67.679
_diffrn_reflns_theta_max 74.514
_diffrn_reflns_theta_min 3.885
_diffrn_source 'I\mS HB micro-focus sealed tube'
_exptl_absorpt_coefficient_mu 0.800
_exptl_absorpt_correction_T_max 0.7538
_exptl_absorpt_correction_T_min 0.6083
_exptl_absorpt_correction_type multi-scan
_exptl_absorpt_process_details 'SADABS-2016/2 (Sheldrick, 2014)'
_exptl_crystal_colour colourless
_exptl_crystal_density_diffrn 1.353
_exptl_crystal_density_method 'not measured'
_exptl_crystal_description Needle
_exptl_crystal_F_000 704
_exptl_crystal_size_max 0.450
_exptl_crystal_size_mid 0.200
_exptl_crystal_size_min 0.150
_refine_diff_density_max 0.657
_refine_diff_density_min -0.199
_refine_diff_density_rms 0.048
_refine_ls_abs_structure_details
; 
 Flack x determined using 1307 quotients [(I+)-(I-)]/[(I+)+(I-)] 
 (Parsons, Flack and Wagner, Acta Cryst. B69 (2013) 249-259). 
;
_refine_ls_abs_structure_Flack 0.00(7)
_refine_ls_extinction_method none
_refine_ls_goodness_of_fit_ref 1.048
_refine_ls_hydrogen_treatment mixed
_refine_ls_matrix_type full
_refine_ls_number_parameters 222
_refine_ls_number_reflns 3306
_refine_ls_number_restraints 1
_refine_ls_restrained_S_all 1.048
_refine_ls_R_factor_all 0.0369
_refine_ls_R_factor_gt 0.0353
_refine_ls_shift/su_max 0.000
_refine_ls_shift/su_mean 0.000
_refine_ls_structure_factor_coef Fsqd
_refine_ls_weighting_details 'w=1/[\s^2^(Fo^2^)+(0.0474P)^2^+0.4838P] where P=(Fo^2^+2Fc^2^)/3'
_refine_ls_weighting_scheme calc
_refine_ls_wR_factor_gt 0.0889
_refine_ls_wR_factor_ref 0.0906
_reflns_Friedel_coverage 0.718
_reflns_Friedel_fraction_full 1.000
_reflns_Friedel_fraction_max 0.997
_reflns_number_gt 3184
_reflns_number_total 3306
_reflns_threshold_expression 'I > 2\s(I)'
_cod_data_source_file ja0c02513_si_005.cif
_cod_data_source_block V20018
_cod_database_code 4134845
_shelx_shelxl_version_number 2018/3
_shelx_space_group_comment
; 
The symmetry employed for this shelxl refinement is uniquely defined 
by the following loop, which should always be used as a source of 
symmetry information in preference to the above space-group names. 
They are only intended as comments. 
;
_shelx_estimated_absorpt_t_min 0.715
_shelx_estimated_absorpt_t_max 0.889

loop_
_space_group_symop_operation_xyz
'x, y, z'
'-x+1/2, -y, z+1/2'
'-x, y+1/2, -z+1/2'
'x+1/2, -y+1/2, -z'

loop_
_atom_site_label
_atom_site_type_symbol
_atom_site_fract_x
_atom_site_fract_y
_atom_site_fract_z
_atom_site_U_iso_or_equiv
_atom_site_adp_type
_atom_site_occupancy
_atom_site_site_symmetry_order
_atom_site_calc_flag
_atom_site_refinement_flags_posn
_atom_site_refinement_flags_adp
_atom_site_refinement_flags_occupancy
_atom_site_disorder_assembly
_atom_site_disorder_group
O1 O 0.1620(2) 0.57109(10) 0.53871(9) 0.0193(3) Uani 1 1 d . . . . .
C1 C 0.2687(3) 0.62348(13) 0.48936(11) 0.0162(4) Uani 1 1 d . . . . .
O2 O 0.1762(2) 0.67412(10) 0.44696(9) 0.0201(3) Uani 1 1 d . . . . .
C2 C 0.5129(3) 0.61353(13) 0.50023(11) 0.0158(4) Uani 1 1 d . . . . .
H2 H 0.561718 0.665173 0.532088 0.019 Uiso 1 1 calc R U . . .
C3 C 0.6351(3) 0.61832(13) 0.42623(11) 0.0142(4) Uani 1 1 d . . . . .
C4 C 0.6411(3) 0.70802(14) 0.38730(11) 0.0172(4) Uani 1 1 d . . . . .
H4A H 0.794034 0.724478 0.378479 0.021 Uiso 1 1 calc R U . . .
H4B H 0.578685 0.753027 0.422364 0.021 Uiso 1 1 calc R U . . .
C5 C 0.5192(3) 0.71333(14) 0.31007(12) 0.0177(4) Uani 1 1 d . . . . .
H5 H 0.362228 0.719812 0.322500 0.021 Uiso 1 1 calc R U . . .
C16 C 0.5851(4) 0.79742(15) 0.26742(12) 0.0222(5) Uani 1 1 d . . . . .
C17 C 0.4347(5) 0.86040(17) 0.25092(17) 0.0343(6) Uani 1 1 d . . . . .
H17A H 0.475425 0.913131 0.224365 0.041 Uiso 1 1 calc R U . . .
H17B H 0.288662 0.851801 0.265912 0.041 Uiso 1 1 calc R U . . .
C18 C 0.8117(4) 0.80924(19) 0.24483(16) 0.0336(6) Uani 1 1 d . . . . .
H18A H 0.826573 0.864538 0.215330 0.050 Uiso 1 1 calc R U . . .
H18B H 0.857497 0.758408 0.213484 0.050 Uiso 1 1 calc R U . . .
H18C H 0.902491 0.812669 0.290607 0.050 Uiso 1 1 calc R U . . .
C6 C 0.5415(4) 0.62781(15) 0.26091(12) 0.0213(4) Uani 1 1 d . . . . .
H6A H 0.446917 0.581066 0.282905 0.026 Uiso 1 1 calc R U . . .
H6B H 0.487377 0.641076 0.208923 0.026 Uiso 1 1 calc R U . . .
C7 C 0.7669(4) 0.59048(14) 0.25418(12) 0.0221(4) Uani 1 1 d . . . . .
O3 O 0.8577(4) 0.58480(14) 0.19321(10) 0.0380(5) Uani 1 1 d . . . . .
C8 C 0.8816(3) 0.55875(15) 0.32566(12) 0.0185(4) Uani 1 1 d . . . . .
H8A H 0.948118 0.500055 0.314431 0.022 Uiso 1 1 calc R U . . .
H8B H 1.000609 0.601030 0.336656 0.022 Uiso 1 1 calc R U . . .
C9 C 0.7470(3) 0.54909(14) 0.39740(11) 0.0152(4) Uani 1 1 d . . . . .
C10 C 0.7522(3) 0.46195(13) 0.43638(11) 0.0147(4) Uani 1 1 d . . . . .
O4 O 0.8720(2) 0.40158(10) 0.41410(9) 0.0192(3) Uani 1 1 d . . . . .
C11 C 0.6084(3) 0.44573(14) 0.50404(11) 0.0152(4) Uani 1 1 d . . . . .
H11 H 0.686852 0.405296 0.540065 0.018 Uiso 1 1 calc R U . . .
C12 C 0.3939(3) 0.39934(14) 0.48109(12) 0.0155(4) Uani 1 1 d . . . . .
O5 O 0.3102(2) 0.45185(9) 0.41894(8) 0.0150(3) Uani 1 1 d D . . . .
H5O H 0.181(4) 0.4353(19) 0.4117(16) 0.022 Uiso 1 1 d D U . . .
C19 C 0.4176(3) 0.30206(14) 0.45716(13) 0.0205(4) Uani 1 1 d . . . . .
H19A H 0.279660 0.280314 0.436905 0.031 Uiso 1 1 calc R U . . .
H19B H 0.459292 0.266042 0.501512 0.031 Uiso 1 1 calc R U . . .
H19C H 0.529161 0.297192 0.417646 0.031 Uiso 1 1 calc R U . . .
C13 C 0.2585(3) 0.41370(14) 0.55349(11) 0.0184(4) Uani 1 1 d . . . . .
H13A H 0.102672 0.406187 0.542475 0.022 Uiso 1 1 calc R U . . .
H13B H 0.300868 0.370839 0.593865 0.022 Uiso 1 1 calc R U . . .
C14 C 0.3075(3) 0.50928(14) 0.57796(12) 0.0187(4) Uani 1 1 d . . . . .
H14 H 0.297523 0.516164 0.634653 0.022 Uiso 1 1 calc R U . . .
C15 C 0.5399(3) 0.52980(14) 0.54865(11) 0.0164(4) Uani 1 1 d . . . . .
H15 H 0.640356 0.541095 0.592337 0.020 Uiso 1 1 calc R U . . .

loop_
_atom_site_aniso_label
_atom_site_aniso_U_11
_atom_site_aniso_U_22
_atom_site_aniso_U_33
_atom_site_aniso_U_23
_atom_site_aniso_U_13
_atom_site_aniso_U_12
O1 0.0166(7) 0.0214(7) 0.0200(7) 0.0000(6) 0.0038(6) 0.0046(5)
C1 0.0170(9) 0.0177(9) 0.0138(9) -0.0045(7) 0.0020(7) 0.0014(8)
O2 0.0192(7) 0.0203(7) 0.0208(7) -0.0015(6) -0.0006(6) 0.0058(6)
C2 0.0165(9) 0.0178(10) 0.0131(9) -0.0023(7) -0.0015(7) -0.0003(7)
C3 0.0109(9) 0.0178(9) 0.0141(9) 0.0004(7) -0.0031(7) -0.0035(7)
C4 0.0191(9) 0.0170(9) 0.0155(9) -0.0003(8) -0.0020(8) -0.0032(8)
C5 0.0163(9) 0.0195(10) 0.0171(9) 0.0019(8) -0.0022(8) -0.0012(8)
C16 0.0263(11) 0.0226(10) 0.0178(10) 0.0036(8) -0.0032(8) -0.0042(9)
C17 0.0344(14) 0.0274(12) 0.0413(14) 0.0126(11) 0.0041(12) 0.0037(10)
C18 0.0272(13) 0.0385(13) 0.0352(13) 0.0171(11) -0.0013(10) -0.0063(10)
C6 0.0245(11) 0.0227(10) 0.0167(10) -0.0012(8) -0.0066(8) -0.0026(9)
C7 0.0298(12) 0.0190(9) 0.0173(10) -0.0030(8) 0.0023(9) -0.0003(9)
O3 0.0490(11) 0.0455(11) 0.0195(8) -0.0012(8) 0.0097(8) 0.0140(9)
C8 0.0155(9) 0.0211(10) 0.0189(10) 0.0003(8) 0.0036(8) -0.0012(8)
C9 0.0105(8) 0.0206(9) 0.0145(9) 0.0013(7) -0.0006(7) -0.0024(8)
C10 0.0082(8) 0.0186(9) 0.0173(9) -0.0017(7) -0.0029(7) -0.0013(7)
O4 0.0110(6) 0.0194(7) 0.0273(8) -0.0003(6) 0.0012(6) 0.0012(5)
C11 0.0123(8) 0.0173(9) 0.0160(9) 0.0035(7) -0.0024(7) 0.0018(7)
C12 0.0114(9) 0.0182(9) 0.0169(9) 0.0032(8) 0.0000(7) 0.0005(7)
O5 0.0099(6) 0.0184(7) 0.0167(7) 0.0016(5) -0.0010(5) -0.0009(5)
C19 0.0150(9) 0.0174(9) 0.0291(11) 0.0020(8) 0.0000(8) -0.0015(7)
C13 0.0143(9) 0.0219(10) 0.0191(10) 0.0053(7) 0.0032(8) -0.0008(8)
C14 0.0173(10) 0.0241(10) 0.0146(9) 0.0022(8) 0.0027(8) 0.0016(8)
C15 0.0143(9) 0.0211(10) 0.0137(9) 0.0002(8) -0.0011(7) -0.0007(7)

loop_
_atom_type_symbol
_atom_type_description
_atom_type_scat_dispersion_real
_atom_type_scat_dispersion_imag
_atom_type_scat_source
C C 0.0181 0.0091 'International Tables Vol C Tables 4.2.6.8 and 6.1.1.4'
H H 0.0000 0.0000 'International Tables Vol C Tables 4.2.6.8 and 6.1.1.4'
O O 0.0492 0.0322 'International Tables Vol C Tables 4.2.6.8 and 6.1.1.4'

loop_
_geom_angle_atom_site_label_1
_geom_angle_atom_site_label_2
_geom_angle_atom_site_label_3
_geom_angle
_geom_angle_site_symmetry_1
_geom_angle_site_symmetry_3
_geom_angle_publ_flag
C1 O1 C14 111.70(15) . . ?
O2 C1 O1 122.04(19) . . ?
O2 C1 C2 127.36(19) . . ?
O1 C1 C2 110.44(17) . . ?
C3 C2 C15 117.69(17) . . ?
C3 C2 C1 112.65(16) . . ?
C15 C2 C1 104.94(16) . . ?
C3 C2 H2 107.0 . . ?
C15 C2 H2 107.0 . . ?
C1 C2 H2 107.0 . . ?
C9 C3 C2 123.12(18) . . ?
C9 C3 C4 120.27(18) . . ?
C2 C3 C4 116.46(17) . . ?
C3 C4 C5 115.37(16) . . ?
C3 C4 H4A 108.4 . . ?
C5 C4 H4A 108.4 . . ?
C3 C4 H4B 108.4 . . ?
C5 C4 H4B 108.4 . . ?
H4A C4 H4B 107.5 . . ?
C16 C5 C6 112.80(17) . . ?
C16 C5 C4 109.91(17) . . ?
C6 C5 C4 113.52(17) . . ?
C16 C5 H5 106.7 . . ?
C6 C5 H5 106.7 . . ?
C4 C5 H5 106.7 . . ?
C17 C16 C18 121.0(2) . . ?
C17 C16 C5 119.8(2) . . ?
C18 C16 C5 119.3(2) . . ?
C16 C17 H17A 120.0 . . ?
C16 C17 H17B 120.0 . . ?
H17A C17 H17B 120.0 . . ?
C16 C18 H18A 109.5 . . ?
C16 C18 H18B 109.5 . . ?
H18A C18 H18B 109.5 . . ?
C16 C18 H18C 109.5 . . ?
H18A C18 H18C 109.5 . . ?
H18B C18 H18C 109.5 . . ?
C7 C6 C5 115.61(17) . . ?
C7 C6 H6A 108.4 . . ?
C5 C6 H6A 108.4 . . ?
C7 C6 H6B 108.4 . . ?
C5 C6 H6B 108.4 . . ?
H6A C6 H6B 107.4 . . ?
O3 C7 C6 121.7(2) . . ?
O3 C7 C8 119.3(2) . . ?
C6 C7 C8 119.01(18) . . ?
C9 C8 C7 117.25(18) . . ?
C9 C8 H8A 108.0 . . ?
C7 C8 H8A 108.0 . . ?
C9 C8 H8B 108.0 . . ?
C7 C8 H8B 108.0 . . ?
H8A C8 H8B 107.2 . . ?
C3 C9 C10 121.31(18) . . ?
C3 C9 C8 121.41(18) . . ?
C10 C9 C8 117.22(17) . . ?
O4 C10 C9 121.05(18) . . ?
O4 C10 C11 119.20(18) . . ?
C9 C10 C11 119.75(17) . . ?
C10 C11 C15 115.54(17) . . ?
C10 C11 C12 112.03(16) . . ?
C15 C11 C12 105.17(16) . . ?
C10 C11 H11 107.9 . . ?
C15 C11 H11 107.9 . . ?
C12 C11 H11 107.9 . . ?
O5 C12 C19 110.42(17) . . ?
O5 C12 C13 110.60(16) . . ?
C19 C12 C13 114.45(17) . . ?
O5 C12 C11 105.04(15) . . ?
C19 C12 C11 114.65(17) . . ?
C13 C12 C11 100.97(16) . . ?
C12 O5 H5O 107(2) . . ?
C12 C19 H19A 109.5 . . ?
C12 C19 H19B 109.5 . . ?
H19A C19 H19B 109.5 . . ?
C12 C19 H19C 109.5 . . ?
H19A C19 H19C 109.5 . . ?
H19B C19 H19C 109.5 . . ?
C14 C13 C12 104.79(16) . . ?
C14 C13 H13A 110.8 . . ?
C12 C13 H13A 110.8 . . ?
C14 C13 H13B 110.8 . . ?
C12 C13 H13B 110.8 . . ?
H13A C13 H13B 108.9 . . ?
O1 C14 C13 109.84(16) . . ?
O1 C14 C15 106.79(15) . . ?
C13 C14 C15 106.01(17) . . ?
O1 C14 H14 111.3 . . ?
C13 C14 H14 111.3 . . ?
C15 C14 H14 111.3 . . ?
C2 C15 C11 114.84(16) . . ?
C2 C15 C14 104.14(16) . . ?
C11 C15 C14 105.07(16) . . ?
C2 C15 H15 110.8 . . ?
C11 C15 H15 110.8 . . ?
C14 C15 H15 110.8 . . ?

loop_
_geom_bond_atom_site_label_1
_geom_bond_atom_site_label_2
_geom_bond_distance
_geom_bond_site_symmetry_2
_geom_bond_publ_flag
O1 C1 1.341(3) . ?
O1 C14 1.462(3) . ?
C1 O2 1.206(3) . ?
C1 C2 1.530(3) . ?
C2 C3 1.502(3) . ?
C2 C15 1.522(3) . ?
C2 H2 1.0000 . ?
C3 C9 1.345(3) . ?
C3 C4 1.506(3) . ?
C4 C5 1.551(3) . ?
C4 H4A 0.9900 . ?
C4 H4B 0.9900 . ?
C5 C16 1.519(3) . ?
C5 C6 1.549(3) . ?
C5 H5 1.0000 . ?
C16 C17 1.356(4) . ?
C16 C18 1.468(4) . ?
C17 H17A 0.9500 . ?
C17 H17B 0.9500 . ?
C18 H18A 0.9800 . ?
C18 H18B 0.9800 . ?
C18 H18C 0.9800 . ?
C6 C7 1.507(3) . ?
C6 H6A 0.9900 . ?
C6 H6B 0.9900 . ?
C7 O3 1.210(3) . ?
C7 C8 1.515(3) . ?
C8 C9 1.514(3) . ?
C8 H8A 0.9900 . ?
C8 H8B 0.9900 . ?
C9 C10 1.472(3) . ?
C10 O4 1.232(3) . ?
C10 C11 1.501(3) . ?
C11 C15 1.540(3) . ?
C11 C12 1.551(3) . ?
C11 H11 1.0000 . ?
C12 O5 1.439(2) . ?
C12 C19 1.522(3) . ?
C12 C13 1.535(3) . ?
O5 H5O 0.84(2) . ?
C19 H19A 0.9800 . ?
C19 H19B 0.9800 . ?
C19 H19C 0.9800 . ?
C13 C14 1.524(3) . ?
C13 H13A 0.9900 . ?
C13 H13B 0.9900 . ?
C14 C15 1.558(3) . ?
C14 H14 1.0000 . ?
C15 H15 1.0000 . ?

loop_
_geom_hbond_atom_site_label_D
_geom_hbond_atom_site_label_H
_geom_hbond_atom_site_label_A
_geom_hbond_distance_DH
_geom_hbond_distance_HA
_geom_hbond_distance_DA
_geom_hbond_angle_DHA
_geom_hbond_site_symmetry_A
_geom_hbond_publ_flag
C2 H2 O2 1.00 2.53 3.461(2) 154.0 4_566 yes
C8 H8B O2 0.99 2.47 3.289(3) 139.6 1_655 yes
O5 H5O O4 0.84(2) 1.98(2) 2.815(2) 170(3) 1_455 yes
C19 H19C O4 0.98 2.64 3.270(3) 122.7 . yes
C15 H15 O3 1.00 2.58 3.123(3) 113.7 2_665 yes

loop_
_geom_torsion_atom_site_label_1
_geom_torsion_atom_site_label_2
_geom_torsion_atom_site_label_3
_geom_torsion_atom_site_label_4
_geom_torsion
_geom_torsion_site_symmetry_1
_geom_torsion_site_symmetry_2
_geom_torsion_site_symmetry_3
_geom_torsion_site_symmetry_4
_geom_torsion_publ_flag
C14 O1 C1 O2 174.04(18) . . . . ?
C14 O1 C1 C2 -10.2(2) . . . . ?
O2 C1 C2 C3 -40.7(3) . . . . ?
O1 C1 C2 C3 143.75(16) . . . . ?
O2 C1 C2 C15 -169.96(19) . . . . ?
O1 C1 C2 C15 14.5(2) . . . . ?
C15 C2 C3 C9 7.3(3) . . . . ?
C1 C2 C3 C9 -115.0(2) . . . . ?
C15 C2 C3 C4 -168.25(17) . . . . ?
C1 C2 C3 C4 69.4(2) . . . . ?
C9 C3 C4 C5 71.1(3) . . . . ?
C2 C3 C4 C5 -113.2(2) . . . . ?
C3 C4 C5 C16 -165.26(18) . . . . ?
C3 C4 C5 C6 -37.9(3) . . . . ?
C6 C5 C16 C17 114.0(2) . . . . ?
C4 C5 C16 C17 -118.3(2) . . . . ?
C6 C5 C16 C18 -66.2(3) . . . . ?
C4 C5 C16 C18 61.6(3) . . . . ?
C16 C5 C6 C7 79.8(2) . . . . ?
C4 C5 C6 C7 -46.1(3) . . . . ?
C5 C6 C7 O3 -118.2(2) . . . . ?
C5 C6 C7 C8 62.2(3) . . . . ?
O3 C7 C8 C9 -167.6(2) . . . . ?
C6 C7 C8 C9 12.0(3) . . . . ?
C2 C3 C9 C10 1.6(3) . . . . ?
C4 C3 C9 C10 177.02(16) . . . . ?
C2 C3 C9 C8 -175.38(18) . . . . ?
C4 C3 C9 C8 0.0(3) . . . . ?
C7 C8 C9 C3 -57.2(3) . . . . ?
C7 C8 C9 C10 125.7(2) . . . . ?
C3 C9 C10 O4 -172.57(19) . . . . ?
C8 C9 C10 O4 4.6(3) . . . . ?
C3 C9 C10 C11 7.9(3) . . . . ?
C8 C9 C10 C11 -174.98(17) . . . . ?
O4 C10 C11 C15 155.15(18) . . . . ?
C9 C10 C11 C15 -25.3(2) . . . . ?
O4 C10 C11 C12 -84.4(2) . . . . ?
C9 C10 C11 C12 95.1(2) . . . . ?
C10 C11 C12 O5 -50.5(2) . . . . ?
C15 C11 C12 O5 75.75(18) . . . . ?
C10 C11 C12 C19 70.9(2) . . . . ?
C15 C11 C12 C19 -162.86(17) . . . . ?
C10 C11 C12 C13 -165.57(16) . . . . ?
C15 C11 C12 C13 -39.29(18) . . . . ?
O5 C12 C13 C14 -69.4(2) . . . . ?
C19 C12 C13 C14 165.12(17) . . . . ?
C11 C12 C13 C14 41.41(18) . . . . ?
C1 O1 C14 C13 -112.91(18) . . . . ?
C1 O1 C14 C15 1.6(2) . . . . ?
C12 C13 C14 O1 86.82(18) . . . . ?
C12 C13 C14 C15 -28.20(19) . . . . ?
C3 C2 C15 C11 -24.3(2) . . . . ?
C1 C2 C15 C11 101.83(19) . . . . ?
C3 C2 C15 C14 -138.68(17) . . . . ?
C1 C2 C15 C14 -12.52(19) . . . . ?
C10 C11 C15 C2 32.7(2) . . . . ?
C12 C11 C15 C2 -91.33(19) . . . . ?
C10 C11 C15 C14 146.55(16) . . . . ?
C12 C11 C15 C14 22.47(19) . . . . ?
O1 C14 C15 C2 7.3(2) . . . . ?
C13 C14 C15 C2 124.43(17) . . . . ?
O1 C14 C15 C11 -113.76(17) . . . . ?
C13 C14 C15 C11 3.33(19) . . . . ?
